data_4032371
loop_
_publ_author_name
'Mestre, Jordi'
'Matheu, M. Isabel'
'D\'iaz, Yolanda'
'Castill\'on, Sergio'
'Boutureira, Omar'

_publ_section_title
;
 Chemical Access to d-Sarmentose Units Enables the Total Synthesis of
 Cardenolide Monoglycoside N-1 from Nerium oleander.
;
_journal_name_full 'The Journal of organic chemistry'
_journal_paper_doi 10.1021/acs.joc.7b00210
_journal_year 2017
_chemical_absolute_configuration ad
_chemical_formula_sum 'C30 H46 O7'
_chemical_formula_weight 518.67
_chemical_name_systematic
;
 ?
;
_space_group_IT_number 19
_space_group_name_Hall 'P 2ac 2ab'
_symmetry_cell_setting orthorhombic
_symmetry_space_group_name_Hall 'P 2ac 2ab'
_symmetry_space_group_name_H-M 'P 21 21 21'
_atom_sites_solution_hydrogens geom
_audit_creation_method SHELXL-2014
_cell_angle_alpha 90
_cell_angle_beta 90
_cell_angle_gamma 90
_cell_formula_units_Z 4
_cell_length_a 7.92500(10)
_cell_length_b 16.3937(2)
_cell_length_c 20.8890(4)
_cell_measurement_reflns_used 23253
_cell_measurement_temperature 90(2)
_cell_measurement_theta_max 37.0040
_cell_measurement_theta_min 2.3040
_cell_volume 2713.90(7)
_computing_cell_refinement 'CrystalClear-SM Expert 2.1 b29 (Rigaku, 2013)'
_computing_data_collection 'CrystalClear-SM Expert 2.1 b29 (Rigaku, 2013)'
_computing_data_reduction 'CrystalClear-SM Expert 2.1 b29 (Rigaku, 2013)'
_computing_molecular_graphics 'SHELXL-2014 (Sheldrick, 2014)'
_computing_publication_material 'SHELXL-2014 (Sheldrick, 2014)'
_computing_structure_refinement 'SHELXL-2014 (Sheldrick, 2014)'
_computing_structure_solution Sir2011
_diffrn_ambient_temperature 90(2)
_diffrn_detector_area_resol_mean 5.8140
_diffrn_detector_type 'PILATUS 200K'
_diffrn_measured_fraction_theta_full 0.999
_diffrn_measured_fraction_theta_max 0.947
_diffrn_measurement_device_type '1/4chi goniometer'
_diffrn_measurement_method
;
 Fullsphere data collection, phi and omega scans
;
_diffrn_measurement_specimen_support 'magnetic support with MicroMount'
_diffrn_radiation_monochromator 'Confocal Max Flux optic'
_diffrn_radiation_type MoK\a
_diffrn_radiation_wavelength 0.7107
_diffrn_reflns_av_R_equivalents 0.0288
_diffrn_reflns_av_unetI/netI 0.0246
_diffrn_reflns_Laue_measured_fraction_full 0.999
_diffrn_reflns_Laue_measured_fraction_max 0.947
_diffrn_reflns_limit_h_max 13
_diffrn_reflns_limit_h_min -13
_diffrn_reflns_limit_k_max 27
_diffrn_reflns_limit_k_min -27
_diffrn_reflns_limit_l_max 33
_diffrn_reflns_limit_l_min -32
_diffrn_reflns_number 65357
_diffrn_reflns_point_group_measured_fraction_full 0.999
_diffrn_reflns_point_group_measured_fraction_max 0.926
_diffrn_reflns_theta_full 25.242
_diffrn_reflns_theta_max 37.319
_diffrn_reflns_theta_min 2.312
_diffrn_source 'Microfocus rotating anode X-ray tube'
_diffrn_source_current 24
_diffrn_source_power 50
_diffrn_source_size '0.2 mm x 0.2 mm fine focus'
_diffrn_source_type 'Rigaku MicroMax-007HF'
_exptl_absorpt_coefficient_mu 0.089
_exptl_absorpt_correction_T_max 0.991
_exptl_absorpt_correction_T_min 0.762
_exptl_absorpt_correction_type multi-scan
_exptl_absorpt_process_details
;
CrysAlisPro 1.171.39.12b (Rigaku Oxford Diffraction, 2015)
Empirical absorption correction using spherical harmonics,
 implemented in SCALE3 ABSPACK scaling algorithm.
;
_exptl_crystal_colour Colourless
_exptl_crystal_density_diffrn 1.269
_exptl_crystal_description Block
_exptl_crystal_F_000 1128
_exptl_crystal_size_max 0.3
_exptl_crystal_size_mid 0.25
_exptl_crystal_size_min 0.1
_refine_diff_density_max 0.376
_refine_diff_density_min -0.179
_refine_diff_density_rms 0.046
_refine_ls_abs_structure_details
;
 Flack x determined using 4968 quotients [(I+)-(I-)]/[(I+)+(I-)]
 (Parsons, Flack and Wagner, Acta Cryst. B69 (2013) 249-259).
;
_refine_ls_abs_structure_Flack 0.00(13)
_refine_ls_extinction_method none
_refine_ls_goodness_of_fit_ref 1.043
_refine_ls_hydrogen_treatment constr
_refine_ls_matrix_type full
_refine_ls_number_parameters 340
_refine_ls_number_reflns 13083
_refine_ls_number_restraints 0
_refine_ls_restrained_S_all 1.043
_refine_ls_R_factor_all 0.0384
_refine_ls_R_factor_gt 0.0341
_refine_ls_shift/su_max 0.001
_refine_ls_shift/su_mean 0.000
_refine_ls_structure_factor_coef Fsqd
_refine_ls_weighting_details 'w=1/[\s^2^(Fo^2^)+(0.0550P)^2^+0.1340P] where P=(Fo^2^+2Fc^2^)/3'
_refine_ls_weighting_scheme calc
_refine_ls_wR_factor_gt 0.0869
_refine_ls_wR_factor_ref 0.0888
_reflns_Friedel_coverage 0.779
_reflns_Friedel_fraction_full 1.000
_reflns_Friedel_fraction_max 0.901
_reflns_number_gt 12070
_reflns_number_total 13083
_reflns_threshold_expression 'I > 2\s(I)'
_cod_data_source_file jo7b00210_si_002.cif
_cod_data_source_block 103F3
_cod_depositor_comments
;
The following automatic conversions were performed:

'_symmetry_cell_setting' value 'Orthorhombic' changed to
'orthorhombic' according to
/home/data/users/saulius/crontab/automatic-downloads/rss-feeds/ACS/lib/dictionaries/cif_core.dic
dictionary named 'cif_core.dic' version 2.4.2 from 2011-04-26.

'_exptl_absorpt_correction_type' value 'Multi-scan' changed to
'multi-scan' according to
/home/data/users/saulius/crontab/automatic-downloads/rss-feeds/ACS/lib/dictionaries/cif_core.dic
dictionary named 'cif_core.dic' version 2.4.2 from 2011-04-26.

Automatic conversion script
Id: cif_fix_values 4973 2017-02-22 13:04:09Z antanas 
;
_cod_original_sg_symbol_H-M P2(1)2(1)2(1)
_cod_database_code 4032371
_shelx_space_group_comment
;
The symmetry employed for this shelxl refinement is uniquely defined
by the following loop, which should always be used as a source of
symmetry information in preference to the above space-group names.
They are only intended as comments.
;
_shelx_estimated_absorpt_t_min 0.974
_shelx_estimated_absorpt_t_max 0.991
_shelxl_version_number 2014-3

loop_
_space_group_symop_operation_xyz
'x, y, z'
'-x+1/2, -y, z+1/2'
'x+1/2, -y+1/2, -z'
'-x, y+1/2, -z+1/2'

loop_
_atom_site_label
_atom_site_type_symbol
_atom_site_fract_x
_atom_site_fract_y
_atom_site_fract_z
_atom_site_U_iso_or_equiv
_atom_site_adp_type
_atom_site_occupancy
_atom_site_site_symmetry_order
_atom_site_calc_flag
_atom_site_refinement_flags_posn
_atom_site_refinement_flags_adp
C1 C 0.70617(11) 0.62959(5) 0.06512(4) 0.01194(13) Uani 1 1 d . .
H1 H 0.6709 0.6276 0.0192 0.014 Uiso 1 1 calc R U
C2 C 0.59168(11) 0.57224(6) 0.10245(4) 0.01374(15) Uani 1 1 d . .
H2A H 0.5802 0.5206 0.0783 0.016 Uiso 1 1 calc R U
H2B H 0.4782 0.5971 0.1057 0.016 Uiso 1 1 calc R U
C3 C 0.65522(12) 0.55295(5) 0.16982(5) 0.01386(14) Uani 1 1 d . .
H3A H 0.5865 0.5076 0.1883 0.017 Uiso 1 1 calc R U
C4 C 0.84097(12) 0.52677(5) 0.16655(5) 0.01410(15) Uani 1 1 d . .
H4A H 0.8856 0.5211 0.2111 0.017 Uiso 1 1 calc R U
C5 C 0.94097(11) 0.59263(5) 0.13194(5) 0.01334(14) Uani 1 1 d . .
H5 H 0.9315 0.6447 0.1566 0.016 Uiso 1 1 calc R U
C6 C 0.49636(14) 0.65980(7) 0.22121(5) 0.02100(19) Uani 1 1 d . .
H6A H 0.4646 0.6869 0.1812 0.031 Uiso 1 1 calc R U
H6B H 0.5042 0.7004 0.2555 0.031 Uiso 1 1 calc R U
H6C H 0.4108 0.6190 0.2323 0.031 Uiso 1 1 calc R U
C7 C 1.12610(12) 0.57160(7) 0.12403(6) 0.02152(19) Uani 1 1 d . .
H7A H 1.1371 0.5235 0.0965 0.032 Uiso 1 1 calc R U
H7B H 1.1755 0.5600 0.1661 0.032 Uiso 1 1 calc R U
H7C H 1.1853 0.6177 0.1044 0.032 Uiso 1 1 calc R U
C8 C 0.76667(12) 0.77236(5) 0.05248(4) 0.01383(15) Uani 1 1 d . .
H8 H 0.7935 0.7522 0.0085 0.017 Uiso 1 1 calc R U
C9 C 0.65116(13) 0.84633(6) 0.04793(5) 0.01814(17) Uani 1 1 d . .
H9A H 0.5424 0.8298 0.0286 0.022 Uiso 1 1 calc R U
H9B H 0.7035 0.8877 0.0197 0.022 Uiso 1 1 calc R U
C10 C 0.61881(12) 0.88379(6) 0.11390(5) 0.01781(17) Uani 1 1 d . .
H10A H 0.5538 0.8443 0.1399 0.021 Uiso 1 1 calc R U
H10B H 0.5480 0.9331 0.1085 0.021 Uiso 1 1 calc R U
C11 C 0.77981(11) 0.90763(6) 0.15109(5) 0.01393(14) Uani 1 1 d . .
C12 C 0.87561(11) 0.97979(5) 0.11844(5) 0.01276(14) Uani 1 1 d . .
H12 H 0.8998 0.9628 0.0734 0.015 Uiso 1 1 calc R U
C13 C 0.77321(12) 1.05938(6) 0.11488(6) 0.01919(18) Uani 1 1 d . .
H13A H 0.6658 1.0490 0.0921 0.023 Uiso 1 1 calc R U
H13B H 0.7458 1.0779 0.1588 0.023 Uiso 1 1 calc R U
C14 C 0.87145(13) 1.12644(6) 0.08002(5) 0.01899(17) Uani 1 1 d . .
H14A H 0.8015 1.1764 0.0787 0.023 Uiso 1 1 calc R U
H14B H 0.8917 1.1089 0.0353 0.023 Uiso 1 1 calc R U
C15 C 1.04301(12) 1.14705(5) 0.11165(5) 0.01411(15) Uani 1 1 d . .
C16 C 1.14694(14) 1.19813(6) 0.06160(5) 0.01699(16) Uani 1 1 d . .
H16 H 1.0657 1.2295 0.0345 0.020 Uiso 1 1 calc R U
C17 C 1.23525(17) 1.13330(6) 0.01859(5) 0.0226(2) Uani 1 1 d . .
H17A H 1.1866 1.1342 -0.0251 0.027 Uiso 1 1 calc R U
H17B H 1.3575 1.1450 0.0155 0.027 Uiso 1 1 calc R U
C18 C 1.20639(13) 1.04930(6) 0.04989(5) 0.01533(15) Uani 1 1 d . .
H18A H 1.1195 1.0182 0.0262 0.018 Uiso 1 1 calc R U
H18B H 1.3123 1.0173 0.0503 0.018 Uiso 1 1 calc R U
C19 C 1.14708(11) 1.06689(5) 0.11850(4) 0.01202(14) Uani 1 1 d . .
C20 C 1.04757(11) 0.99694(5) 0.15073(4) 0.01256(14) Uani 1 1 d . .
H20 H 1.0224 1.0152 0.1954 0.015 Uiso 1 1 calc R U
C21 C 1.15788(12) 0.92019(6) 0.15653(5) 0.01685(16) Uani 1 1 d . .
H21A H 1.1955 0.9032 0.1133 0.020 Uiso 1 1 calc R U
H21B H 1.2595 0.9332 0.1821 0.020 Uiso 1 1 calc R U
C22 C 1.06276(13) 0.84962(6) 0.18817(5) 0.01933(18) Uani 1 1 d . .
H22A H 1.0390 0.8636 0.2334 0.023 Uiso 1 1 calc R U
H22B H 1.1347 0.8002 0.1877 0.023 Uiso 1 1 calc R U
C23 C 0.89629(11) 0.83121(5) 0.15370(5) 0.01341(15) Uani 1 1 d . .
H23 H 0.8361 0.7885 0.1791 0.016 Uiso 1 1 calc R U
C24 C 0.92941(11) 0.79565(5) 0.08669(5) 0.01376(14) Uani 1 1 d . .
H24A H 0.9910 0.8364 0.0606 0.017 Uiso 1 1 calc R U
H24B H 1.0019 0.7467 0.0907 0.017 Uiso 1 1 calc R U
C25 C 0.72211(16) 0.93011(7) 0.21912(6) 0.0258(2) Uani 1 1 d . .
H25A H 0.6338 0.9719 0.2168 0.039 Uiso 1 1 calc R U
H25B H 0.8183 0.9513 0.2435 0.039 Uiso 1 1 calc R U
H25C H 0.6775 0.8815 0.2405 0.039 Uiso 1 1 calc R U
C26 C 1.01351(14) 1.19164(6) 0.17508(5) 0.01907(18) Uani 1 1 d . .
H26A H 0.9503 1.1562 0.2043 0.029 Uiso 1 1 calc R U
H26B H 0.9489 1.2416 0.1672 0.029 Uiso 1 1 calc R U
H26C H 1.1224 1.2056 0.1944 0.029 Uiso 1 1 calc R U
C27 C 1.26988(13) 1.25725(6) 0.09028(5) 0.01652(16) Uani 1 1 d . .
C28 C 1.42622(13) 1.24454(6) 0.11279(6) 0.01986(18) Uani 1 1 d . .
H28 H 1.4835 1.1936 0.1133 0.024 Uiso 1 1 calc R U
C29 C 1.49392(15) 1.32172(7) 0.13632(6) 0.0226(2) Uani 1 1 d . .
C30 C 1.23043(14) 1.34639(6) 0.09743(6) 0.02051(18) Uani 1 1 d . .
H30A H 1.2058 1.3712 0.0553 0.025 Uiso 1 1 calc R U
H30B H 1.1317 1.3544 0.1258 0.025 Uiso 1 1 calc R U
O1 O 0.67798(8) 0.70957(4) 0.08764(3) 0.01304(11) Uani 1 1 d . .
O2 O 0.87732(8) 0.60562(4) 0.06839(3) 0.01279(11) Uani 1 1 d . .
O3 O 0.86284(10) 0.45159(4) 0.13380(4) 0.02002(14) Uani 1 1 d . .
H4 H 0.7912 0.4178 0.1469 0.030 Uiso 1 1 calc R U
O4 O 0.65541(9) 0.62077(5) 0.21341(4) 0.01682(13) Uani 1 1 d . .
O5 O 1.30035(9) 1.08188(4) 0.15331(3) 0.01528(12) Uani 1 1 d . .
H3 H 1.2777 1.0894 0.1922 0.023 Uiso 1 1 calc R U
O6 O 1.38006(11) 1.38221(5) 0.12531(4) 0.02442(16) Uani 1 1 d . .
O7 O 1.62781(13) 1.33523(6) 0.16269(5) 0.0330(2) Uani 1 1 d . .

loop_
_atom_site_aniso_label
_atom_site_aniso_U_11
_atom_site_aniso_U_22
_atom_site_aniso_U_33
_atom_site_aniso_U_23
_atom_site_aniso_U_13
_atom_site_aniso_U_12
C1 0.0110(3) 0.0141(3) 0.0108(4) -0.0011(3) -0.0009(3) -0.0002(3)
C2 0.0114(3) 0.0161(3) 0.0138(4) -0.0023(3) -0.0010(3) -0.0033(3)
C3 0.0138(3) 0.0152(3) 0.0126(4) -0.0011(3) 0.0025(3) -0.0029(3)
C4 0.0142(3) 0.0149(3) 0.0132(4) 0.0026(3) -0.0002(3) -0.0014(3)
C5 0.0108(3) 0.0156(3) 0.0136(4) 0.0023(3) -0.0017(3) -0.0014(3)
C6 0.0213(4) 0.0234(4) 0.0183(5) -0.0033(3) 0.0048(4) 0.0023(4)
C7 0.0112(3) 0.0238(4) 0.0296(5) 0.0082(4) -0.0014(4) -0.0001(3)
C8 0.0165(4) 0.0132(3) 0.0118(4) 0.0005(3) -0.0004(3) -0.0009(3)
C9 0.0190(4) 0.0153(3) 0.0201(4) 0.0002(3) -0.0090(3) 0.0002(3)
C10 0.0103(3) 0.0160(3) 0.0271(5) -0.0037(3) -0.0008(3) -0.0004(3)
C11 0.0119(3) 0.0159(3) 0.0140(4) -0.0026(3) 0.0019(3) -0.0020(3)
C12 0.0114(3) 0.0134(3) 0.0135(4) -0.0016(3) -0.0008(3) 0.0001(3)
C13 0.0126(3) 0.0157(4) 0.0293(5) -0.0025(3) -0.0025(3) 0.0012(3)
C14 0.0168(4) 0.0148(3) 0.0254(5) 0.0002(3) -0.0055(3) 0.0017(3)
C15 0.0150(3) 0.0126(3) 0.0147(4) -0.0016(3) -0.0003(3) -0.0003(3)
C16 0.0232(4) 0.0132(3) 0.0145(4) 0.0011(3) -0.0008(3) -0.0013(3)
C17 0.0381(6) 0.0165(4) 0.0133(4) -0.0010(3) 0.0077(4) -0.0035(4)
C18 0.0194(4) 0.0142(3) 0.0124(4) -0.0014(3) 0.0022(3) -0.0005(3)
C19 0.0120(3) 0.0128(3) 0.0113(4) -0.0005(3) -0.0011(3) -0.0014(2)
C20 0.0118(3) 0.0146(3) 0.0113(4) 0.0005(3) -0.0015(3) -0.0020(3)
C21 0.0126(3) 0.0160(3) 0.0220(4) 0.0046(3) -0.0053(3) -0.0024(3)
C22 0.0187(4) 0.0187(4) 0.0206(5) 0.0079(3) -0.0089(3) -0.0059(3)
C23 0.0129(3) 0.0147(3) 0.0126(4) 0.0026(3) -0.0018(3) -0.0029(3)
C24 0.0118(3) 0.0132(3) 0.0162(4) 0.0011(3) 0.0024(3) 0.0002(3)
C25 0.0297(5) 0.0272(5) 0.0204(5) -0.0081(4) 0.0119(4) -0.0092(4)
C26 0.0213(4) 0.0170(4) 0.0189(4) -0.0051(3) 0.0050(3) -0.0022(3)
C27 0.0207(4) 0.0126(3) 0.0163(4) 0.0002(3) 0.0048(3) -0.0013(3)
C28 0.0187(4) 0.0157(4) 0.0252(5) 0.0012(3) 0.0040(4) -0.0032(3)
C29 0.0237(5) 0.0202(4) 0.0241(5) 0.0027(4) 0.0050(4) -0.0085(4)
C30 0.0236(4) 0.0136(3) 0.0243(5) -0.0009(3) 0.0048(4) -0.0015(3)
O1 0.0133(3) 0.0122(2) 0.0136(3) -0.0010(2) 0.0013(2) -0.0011(2)
O2 0.0108(2) 0.0160(3) 0.0115(3) 0.0015(2) 0.0011(2) 0.0007(2)
O3 0.0202(3) 0.0131(3) 0.0268(4) 0.0001(3) 0.0059(3) -0.0016(2)
O4 0.0172(3) 0.0203(3) 0.0129(3) -0.0040(2) 0.0012(2) -0.0009(2)
O5 0.0132(3) 0.0183(3) 0.0143(3) 0.0003(2) -0.0021(2) -0.0040(2)
O6 0.0281(4) 0.0155(3) 0.0297(4) -0.0024(3) 0.0053(3) -0.0063(3)
O7 0.0289(4) 0.0300(4) 0.0401(5) 0.0053(4) -0.0031(4) -0.0159(4)

loop_
_atom_type_symbol
_atom_type_description
_atom_type_scat_dispersion_real
_atom_type_scat_dispersion_imag
_atom_type_scat_source
C C 0.0033 0.0016 'International Tables Vol C Tables 4.2.6.8 and 6.1.1.4'
H H 0.0000 0.0000 'International Tables Vol C Tables 4.2.6.8 and 6.1.1.4'
O O 0.0106 0.0060 'International Tables Vol C Tables 4.2.6.8 and 6.1.1.4'

loop_
_geom_angle_atom_site_label_1
_geom_angle_atom_site_label_2
_geom_angle_atom_site_label_3
_geom_angle
O1 C1 O2 113.21(7)
O1 C1 C2 108.00(7)
O2 C1 C2 112.05(7)
O1 C1 H1 107.8
O2 C1 H1 107.8
C2 C1 H1 107.8
C1 C2 C3 113.79(7)
C1 C2 H2A 108.8
C3 C2 H2A 108.8
C1 C2 H2B 108.8
C3 C2 H2B 108.8
H2A C2 H2B 107.7
O4 C3 C2 115.08(8)
O4 C3 C4 104.10(7)
C2 C3 C4 109.45(7)
O4 C3 H3A 109.3
C2 C3 H3A 109.3
C4 C3 H3A 109.3
O3 C4 C5 108.86(8)
O3 C4 C3 112.41(8)
C5 C4 C3 108.79(7)
O3 C4 H4A 108.9
C5 C4 H4A 108.9
C3 C4 H4A 108.9
O2 C5 C7 105.84(8)
O2 C5 C4 111.18(7)
C7 C5 C4 113.22(8)
O2 C5 H5 108.8
C7 C5 H5 108.8
C4 C5 H5 108.8
O4 C6 H6A 109.5
O4 C6 H6B 109.5
H6A C6 H6B 109.5
O4 C6 H6C 109.5
H6A C6 H6C 109.5
H6B C6 H6C 109.5
C5 C7 H7A 109.5
C5 C7 H7B 109.5
H7A C7 H7B 109.5
C5 C7 H7C 109.5
H7A C7 H7C 109.5
H7B C7 H7C 109.5
O1 C8 C9 107.84(8)
O1 C8 C24 110.58(7)
C9 C8 C24 109.81(7)
O1 C8 H8 109.5
C9 C8 H8 109.5
C24 C8 H8 109.5
C8 C9 C10 111.36(8)
C8 C9 H9A 109.4
C10 C9 H9A 109.4
C8 C9 H9B 109.4
C10 C9 H9B 109.4
H9A C9 H9B 108.0
C9 C10 C11 114.59(8)
C9 C10 H10A 108.6
C11 C10 H10A 108.6
C9 C10 H10B 108.6
C11 C10 H10B 108.6
H10A C10 H10B 107.6
C25 C11 C10 106.25(8)
C25 C11 C23 109.68(9)
C10 C11 C23 107.69(7)
C25 C11 C12 111.50(8)
C10 C11 C12 111.94(8)
C23 C11 C12 109.66(7)
C13 C12 C20 109.38(7)
C13 C12 C11 114.01(7)
C20 C12 C11 112.05(7)
C13 C12 H12 107.0
C20 C12 H12 107.0
C11 C12 H12 107.0
C14 C13 C12 111.33(8)
C14 C13 H13A 109.4
C12 C13 H13A 109.4
C14 C13 H13B 109.4
C12 C13 H13B 109.4
H13A C13 H13B 108.0
C13 C14 C15 113.58(8)
C13 C14 H14A 108.8
C15 C14 H14A 108.8
C13 C14 H14B 108.8
C15 C14 H14B 108.8
H14A C14 H14B 107.7
C26 C15 C14 109.83(8)
C26 C15 C19 113.83(8)
C14 C15 C19 108.65(7)
C26 C15 C16 113.65(7)
C14 C15 C16 107.00(8)
C19 C15 C16 103.47(7)
C27 C16 C17 112.31(9)
C27 C16 C15 114.77(8)
C17 C16 C15 104.80(7)
C27 C16 H16 108.2
C17 C16 H16 108.2
C15 C16 H16 108.2
C18 C17 C16 107.36(8)
C18 C17 H17A 110.2
C16 C17 H17A 110.2
C18 C17 H17B 110.2
C16 C17 H17B 110.2
H17A C17 H17B 108.5
C19 C18 C17 105.87(7)
C19 C18 H18A 110.6
C17 C18 H18A 110.6
C19 C18 H18B 110.6
C17 C18 H18B 110.6
H18A C18 H18B 108.7
O5 C19 C18 104.22(7)
O5 C19 C20 109.73(7)
C18 C19 C20 115.04(7)
O5 C19 C15 110.47(7)
C18 C19 C15 103.57(7)
C20 C19 C15 113.30(7)
C21 C20 C19 110.58(7)
C21 C20 C12 112.76(7)
C19 C20 C12 113.23(7)
C21 C20 H20 106.6
C19 C20 H20 106.6
C12 C20 H20 106.6
C22 C21 C20 111.88(8)
C22 C21 H21A 109.2
C20 C21 H21A 109.2
C22 C21 H21B 109.2
C20 C21 H21B 109.2
H21A C21 H21B 107.9
C21 C22 C23 111.70(8)
C21 C22 H22A 109.3
C23 C22 H22A 109.3
C21 C22 H22B 109.3
C23 C22 H22B 109.3
H22A C22 H22B 107.9
C22 C23 C24 110.80(8)
C22 C23 C11 111.60(7)
C24 C23 C11 111.97(7)
C22 C23 H23 107.4
C24 C23 H23 107.4
C11 C23 H23 107.4
C8 C24 C23 112.17(7)
C8 C24 H24A 109.2
C23 C24 H24A 109.2
C8 C24 H24B 109.2
C23 C24 H24B 109.2
H24A C24 H24B 107.9
C11 C25 H25A 109.5
C11 C25 H25B 109.5
H25A C25 H25B 109.5
C11 C25 H25C 109.5
H25A C25 H25C 109.5
H25B C25 H25C 109.5
C15 C26 H26A 109.5
C15 C26 H26B 109.5
H26A C26 H26B 109.5
C15 C26 H26C 109.5
H26A C26 H26C 109.5
H26B C26 H26C 109.5
C28 C27 C16 129.78(9)
C28 C27 C30 107.97(9)
C16 C27 C30 122.24(9)
C27 C28 C29 108.84(9)
C27 C28 H28 125.6
C29 C28 H28 125.6
O7 C29 O6 121.52(10)
O7 C29 C28 129.14(12)
O6 C29 C28 109.34(10)
O6 C30 C27 105.34(9)
O6 C30 H30A 110.7
C27 C30 H30A 110.7
O6 C30 H30B 110.7
C27 C30 H30B 110.7
H30A C30 H30B 108.8
C1 O1 C8 114.53(7)
C1 O2 C5 115.02(7)
C4 O3 H4 109.5
C6 O4 C3 114.81(8)
C19 O5 H3 109.5
C29 O6 C30 108.43(8)

loop_
_geom_bond_atom_site_label_1
_geom_bond_atom_site_label_2
_geom_bond_distance
C1 O1 1.4108(11)
C1 O2 1.4138(11)
C1 C2 1.5217(12)
C1 H1 1.0000
C2 C3 1.5277(13)
C2 H2A 0.9900
C2 H2B 0.9900
C3 O4 1.4370(12)
C3 C4 1.5349(13)
C3 H3A 1.0000
C4 O3 1.4201(12)
C4 C5 1.5220(12)
C4 H4A 1.0000
C5 O2 1.4359(11)
C5 C7 1.5162(13)
C5 H5 1.0000
C6 O4 1.4229(13)
C6 H6A 0.9800
C6 H6B 0.9800
C6 H6C 0.9800
C7 H7A 0.9800
C7 H7B 0.9800
C7 H7C 0.9800
C8 O1 1.4468(11)
C8 C9 1.5223(13)
C8 C24 1.5231(13)
C8 H8 1.0000
C9 C10 1.5303(15)
C9 H9A 0.9900
C9 H9B 0.9900
C10 C11 1.5441(13)
C10 H10A 0.9900
C10 H10B 0.9900
C11 C25 1.5377(14)
C11 C23 1.5571(13)
C11 C12 1.5623(13)
C12 C13 1.5384(13)
C12 C20 1.5464(12)
C12 H12 1.0000
C13 C14 1.5313(15)
C13 H13A 0.9900
C13 H13B 0.9900
C14 C15 1.5489(13)
C14 H14A 0.9900
C14 H14B 0.9900
C15 C26 1.5312(14)
C15 C19 1.5581(12)
C15 C16 1.5725(14)
C16 C27 1.4992(14)
C16 C17 1.5577(15)
C16 H16 1.0000
C17 C18 1.5413(14)
C17 H17A 0.9900
C17 H17B 0.9900
C18 C19 1.5356(13)
C18 H18A 0.9900
C18 H18B 0.9900
C19 O5 1.4369(11)
C19 C20 1.5462(12)
C20 C21 1.5369(13)
C20 H20 1.0000
C21 C22 1.5309(13)
C21 H21A 0.9900
C21 H21B 0.9900
C22 C23 1.5330(13)
C22 H22A 0.9900
C22 H22B 0.9900
C23 C24 1.5388(13)
C23 H23 1.0000
C24 H24A 0.9900
C24 H24B 0.9900
C25 H25A 0.9800
C25 H25B 0.9800
C25 H25C 0.9800
C26 H26A 0.9800
C26 H26B 0.9800
C26 H26C 0.9800
C27 C28 1.3415(15)
C27 C30 1.5018(14)
C28 C29 1.4596(15)
C28 H28 0.9500
C29 O7 1.2158(15)
C29 O6 1.3603(15)
C30 O6 1.4457(14)
C30 H30A 0.9900
C30 H30B 0.9900
O3 H4 0.8400
O5 H3 0.8400

loop_
_geom_torsion_atom_site_label_1
_geom_torsion_atom_site_label_2
_geom_torsion_atom_site_label_3
_geom_torsion_atom_site_label_4
_geom_torsion
O1 C1 C2 C3 -77.58(9)
O2 C1 C2 C3 47.79(10)
C1 C2 C3 O4 66.92(10)
C1 C2 C3 C4 -49.86(10)
O4 C3 C4 O3 170.21(7)
C2 C3 C4 O3 -66.27(9)
O4 C3 C4 C5 -69.14(9)
C2 C3 C4 C5 54.37(9)
O3 C4 C5 O2 63.73(9)
C3 C4 C5 O2 -59.08(10)
O3 C4 C5 C7 -55.28(11)
C3 C4 C5 C7 -178.08(8)
O1 C8 C9 C10 65.72(10)
C24 C8 C9 C10 -54.84(10)
C8 C9 C10 C11 55.62(11)
C9 C10 C11 C25 -170.81(9)
C9 C10 C11 C23 -53.35(10)
C9 C10 C11 C12 67.25(10)
C25 C11 C12 C13 -56.86(11)
C10 C11 C12 C13 62.01(10)
C23 C11 C12 C13 -178.53(8)
C25 C11 C12 C20 68.05(10)
C10 C11 C12 C20 -173.07(7)
C23 C11 C12 C20 -53.62(9)
C20 C12 C13 C14 55.97(11)
C11 C12 C13 C14 -177.70(8)
C12 C13 C14 C15 -58.65(11)
C13 C14 C15 C26 -70.90(10)
C13 C14 C15 C19 54.20(11)
C13 C14 C15 C16 165.31(8)
C26 C15 C16 C27 29.59(12)
C14 C15 C16 C27 151.00(8)
C19 C15 C16 C27 -94.35(9)
C26 C15 C16 C17 153.25(9)
C14 C15 C16 C17 -85.34(9)
C19 C15 C16 C17 29.31(10)
C27 C16 C17 C18 116.30(10)
C15 C16 C17 C18 -8.92(11)
C16 C17 C18 C19 -15.32(11)
C17 C18 C19 O5 -81.94(9)
C17 C18 C19 C20 157.87(8)
C17 C18 C19 C15 33.68(10)
C26 C15 C19 O5 -51.64(10)
C14 C15 C19 O5 -174.36(7)
C16 C15 C19 O5 72.18(9)
C26 C15 C19 C18 -162.74(8)
C14 C15 C19 C18 74.54(9)
C16 C15 C19 C18 -38.91(9)
C26 C15 C19 C20 71.94(10)
C14 C15 C19 C20 -50.77(10)
C16 C15 C19 C20 -164.23(7)
O5 C19 C20 C21 -55.48(9)
C18 C19 C20 C21 61.63(10)
C15 C19 C20 C21 -179.47(7)
O5 C19 C20 C12 176.88(7)
C18 C19 C20 C12 -66.01(10)
C15 C19 C20 C12 52.89(10)
C13 C12 C20 C21 179.70(8)
C11 C12 C20 C21 52.26(10)
C13 C12 C20 C19 -53.80(10)
C11 C12 C20 C19 178.76(7)
C19 C20 C21 C22 -179.87(8)
C12 C20 C21 C22 -51.97(11)
C20 C21 C22 C23 54.30(12)
C21 C22 C23 C24 68.26(11)
C21 C22 C23 C11 -57.25(11)
C25 C11 C23 C22 -66.48(10)
C10 C11 C23 C22 178.31(8)
C12 C11 C23 C22 56.28(10)
C25 C11 C23 C24 168.67(8)
C10 C11 C23 C24 53.45(9)
C12 C11 C23 C24 -68.58(9)
O1 C8 C24 C23 -61.94(9)
C9 C8 C24 C23 56.94(10)
C22 C23 C24 C8 176.91(7)
C11 C23 C24 C8 -57.79(9)
C17 C16 C27 C28 -37.81(15)
C15 C16 C27 C28 81.75(14)
C17 C16 C27 C30 141.49(10)
C15 C16 C27 C30 -98.95(11)
C16 C27 C28 C29 -179.49(10)
C30 C27 C28 C29 1.13(12)
C27 C28 C29 O7 176.52(12)
C27 C28 C29 O6 -2.67(13)
C28 C27 C30 O6 0.65(11)
C16 C27 C30 O6 -178.78(9)
O2 C1 O1 C8 60.84(10)
C2 C1 O1 C8 -174.48(7)
C9 C8 O1 C1 142.55(8)
C24 C8 O1 C1 -97.38(9)
O1 C1 O2 C5 70.24(9)
C2 C1 O2 C5 -52.20(10)
C7 C5 O2 C1 -177.43(7)
C4 C5 O2 C1 59.24(10)
C2 C3 O4 C6 56.20(11)
C4 C3 O4 C6 175.97(8)
O7 C29 O6 C30 -176.22(11)
C28 C29 O6 C30 3.04(12)
C27 C30 O6 C29 -2.29(11)
